data_7114974
loop_
_publ_author_name
'Papaefstathiou, Giannis S.'
'Escuer, Albert'
'Vicente, Ramon'
'Font-Bardia, Merce'
'Solans, Xavier'
'Perlepes, Spyros P.'

_publ_section_title
;
 Reactivity in polynuclear transition metal chemistry as a means to obtain
 high-spin molecules: substitution of &#x00B5;4-OH-- by \h1,&#x00B5;4-N3--
 increases nine times the ground-state S value of a nonanuclear nickel(ii)
 cage
;
_journal_issue 23
_journal_name_full 'Chemical Communications'
_journal_page_first 2414
_journal_paper_doi 10.1039/b106472j
_journal_year 2001
_chemical_formula_moiety 'C60 H56 N14 NI9 O24  4 (C3 H7 N O)  4.5(H2O)'
_chemical_formula_sum 'C72 H93 N18 Ni9 O32.5'
_chemical_formula_weight 2258.75
_chemical_name_systematic
;
?
;
_space_group_IT_number 85
_symmetry_cell_setting tetragonal
_symmetry_space_group_name_Hall '-P 4a'
_symmetry_space_group_name_H-M 'P 4/n :2'
_atom_sites_solution_hydrogens geom
_atom_sites_solution_primary direct
_atom_sites_solution_secondary difmap
_audit_creation_method SHELXL-97
_cell_angle_alpha 90.00
_cell_angle_beta 90.00
_cell_angle_gamma 90.00
_cell_formula_units_Z 2
_cell_length_a 17.841(8)
_cell_length_b 17.841(8)
_cell_length_c 14.008(3)
_cell_measurement_reflns_used 23354
_cell_measurement_temperature 293(2)
_cell_measurement_theta_max 28.89
_cell_measurement_theta_min 2.71
_cell_volume 4459(3)
_computing_cell_refinement MARXDS
_computing_data_collection MARXDS
_computing_data_reduction MARSCALE
_computing_molecular_graphics ORTEP
_computing_publication_material CIFTAB
_computing_structure_refinement 'SHELXL-97 (Sheldrick, 1997)'
_computing_structure_solution 'SHELXS-97 (Sheldrick, 1990)'
_diffrn_ambient_temperature 293(2)
_diffrn_measured_fraction_theta_full 0.819
_diffrn_measured_fraction_theta_max 0.819
_diffrn_measurement_device_type 'mar2400 - image plate detector'
_diffrn_measurement_method 'phi scan'
_diffrn_radiation_monochromator graphite
_diffrn_radiation_source 'fine-focus sealed tube'
_diffrn_radiation_type MoK\a
_diffrn_radiation_wavelength 0.71069
_diffrn_reflns_av_R_equivalents 0.0375
_diffrn_reflns_av_sigmaI/netI 0.0325
_diffrn_reflns_limit_h_max 16
_diffrn_reflns_limit_h_min -16
_diffrn_reflns_limit_k_max 24
_diffrn_reflns_limit_k_min 0
_diffrn_reflns_limit_l_max 16
_diffrn_reflns_limit_l_min 0
_diffrn_reflns_number 24451
_diffrn_reflns_theta_full 28.89
_diffrn_reflns_theta_max 28.89
_diffrn_reflns_theta_min 2.71
_exptl_absorpt_coefficient_mu 1.948
_exptl_absorpt_correction_T_max 0.83
_exptl_absorpt_correction_T_min 0.94
_exptl_absorpt_correction_type empirical
_exptl_absorpt_process_details
;
phi-scan, North, Phillips and Mathews, 1968, Acta Cryst, A24, 351-359
;
_exptl_crystal_colour green
_exptl_crystal_density_diffrn 1.683
_exptl_crystal_density_method 'not measured'
_exptl_crystal_description prism
_exptl_crystal_F_000 2328
_exptl_crystal_size_max 0.2
_exptl_crystal_size_mid 0.1
_exptl_crystal_size_min 0.1
_refine_diff_density_max 0.458
_refine_diff_density_min -0.349
_refine_diff_density_rms 0.074
_refine_ls_extinction_expression Fc
_refine_ls_extinction_method none
_refine_ls_goodness_of_fit_ref 0.943
_refine_ls_hydrogen_treatment mixed
_refine_ls_matrix_type full
_refine_ls_number_parameters 329
_refine_ls_number_reflns 5241
_refine_ls_number_restraints 0
_refine_ls_restrained_S_all 0.943
_refine_ls_R_factor_all 0.0666
_refine_ls_R_factor_gt 0.0375
_refine_ls_shift/su_max 0.215
_refine_ls_shift/su_mean 0.006
_refine_ls_structure_factor_coef Fsqd
_refine_ls_weighting_details 'w=1/[\s^2^(Fo^2^)+(0.0785P)^2^+0.0000P] where P=(Fo^2^+2Fc^2^)/3'
_refine_ls_weighting_scheme calc
_refine_ls_wR_factor_gt 0.1052
_refine_ls_wR_factor_ref 0.1119
_reflns_number_gt 3417
_reflns_number_total 5241
_reflns_threshold_expression >2sigma(I)
_cod_data_source_file b106472j.txt
_cod_data_source_block complex_2
_cod_depositor_comments
;
The following automatic conversions were performed:

'_symmetry_cell_setting' value 'Tetragonal' changed to 'tetragonal'
according to
/usr/data/users/saulius/automatic-downloads/retrospective/RSC/lib/dictionaries/cif_core.dic
dictionary named 'cif_core.dic' version 2.4.2 from 2011-04-26.

Automatic conversion script
Id: cif_fix_values 2281 2013-09-26 08:29:07Z andrius 

The following automatic conversions were performed:

'_refine_ls_weighting_scheme' value 'calc
w=1/[\s^2^(Fo^2^)+(0.0785P)^2^+0.0000P] where P=(Fo^2^+2Fc^2^)/3' was
changed to 'calc'. New tag '_refine_ls_weighting_details' was
created. The value of the new tag was set to
'w=1/[\s^2^(Fo^2^)+(0.0785P)^2^+0.0000P] where P=(Fo^2^+2Fc^2^)/3'.

Automatic conversion script
Id: cif_fix_values 3143 2015-03-26 13:38:13Z robertas 
;
_cod_original_sg_symbol_H-M P4/n
_cod_original_formula_sum 'C72 H93 N18 Ni9 O32.50'
_cod_database_code 7114974

loop_
_symmetry_equiv_pos_as_xyz
'x, y, z'
'-y+1/2, x, z'
'-x+1/2, -y+1/2, z'
'y, -x+1/2, z'
'-x, -y, -z'
'y-1/2, -x, -z'
'x-1/2, y-1/2, -z'
'-y, x-1/2, -z'

loop_
_atom_site_label
_atom_site_type_symbol
_atom_site_fract_x
_atom_site_fract_y
_atom_site_fract_z
_atom_site_U_iso_or_equiv
_atom_site_adp_type
_atom_site_occupancy
_atom_site_calc_flag
_atom_site_refinement_flags
Ni1 Ni 0.7500 0.7500 0.39309(5) 0.03751(17) Uani 1 d S
Ni2 Ni 0.868607(18) 0.720393(19) 0.22307(3) 0.04108(12) Uani 1 d .
Ni3 Ni 0.754705(19) 0.627417(19) 0.56316(3) 0.04174(13) Uani 1 d .
O1 O 0.80737(9) 0.65780(10) 0.31463(14) 0.0436(4) Uani 1 d .
O2 O 0.82850(10) 0.67348(10) 0.47169(14) 0.0450(5) Uani 1 d .
O3 O 0.88159(12) 0.64143(12) 0.11864(16) 0.0569(6) Uani 1 d .
O4 O 0.93557(12) 0.78634(12) 0.14379(17) 0.0580(5) Uani 1 d .
O5 O 0.83195(12) 0.59568(12) 0.66419(17) 0.0583(6) Uani 1 d .
O6 O 0.67996(11) 0.57728(12) 0.64758(17) 0.0569(5) Uani 1 d .
N1 N 0.95344(12) 0.67066(12) 0.29815(18) 0.0437(5) Uani 1 d .
N3 N 0.7500 0.7500 0.1699(3) 0.0330(9) Uani 1 d S
N2 N 0.77996(12) 0.53384(11) 0.48580(18) 0.0430(5) Uani 1 d .
N4 N 0.7500 0.7500 0.0858(9) 0.094(3) Uani 1 d S
N5 N 0.7500 0.7500 -0.0020(8) 0.145(4) Uani 1 d S
N6 N 0.7500 0.7500 0.6160(3) 0.0390(10) Uani 1 d S
N7 N 0.7500 0.7500 0.7039(9) 0.096(3) Uani 1 d S
N8 N 0.7500 0.7500 0.7940(7) 0.136(4) Uani 1 d S
C1 C 0.84746(14) 0.62833(14) 0.39300(18) 0.0365(6) Uani 1 d .
C2 C 0.93199(14) 0.63099(13) 0.3735(2) 0.0405(6) Uani 1 d .
C3 C 0.98139(16) 0.59017(16) 0.4285(2) 0.0501(7) Uani 1 d .
C4 C 1.05565(19) 0.5878(2) 0.4002(3) 0.0605(9) Uani 1 d .
C5 C 1.07860(18) 0.62632(19) 0.3211(3) 0.0609(9) Uani 1 d .
C6 C 1.02621(17) 0.66776(18) 0.2720(3) 0.0552(8) Uani 1 d .
C7 C 0.82437(14) 0.54645(14) 0.4112(2) 0.0410(6) Uani 1 d .
C8 C 0.84953(17) 0.48868(16) 0.3526(3) 0.0501(7) Uani 1 d .
C9 C 0.82847(18) 0.41693(16) 0.3749(3) 0.0594(9) Uani 1 d .
H9 H 0.8449 0.3773 0.3372 0.071 Uiso 1 calc R
C10 C 0.78368(19) 0.40318(18) 0.4516(3) 0.0638(9) Uani 1 d .
C11 C 0.76026(17) 0.46253(16) 0.5065(3) 0.0517(8) Uani 1 d .
C12 C 0.84957(17) 0.57998(18) 0.1126(2) 0.0529(7) Uani 1 d .
C13 C 0.8923(3) 0.5173(2) 0.0604(4) 0.0926(14) Uani 1 d .
H13 H 0.9438 0.5176 0.0803 0.111 Uiso 1 calc R
H13A H 0.8896 0.5256 -0.0073 0.111 Uiso 1 calc R
H13B H 0.8702 0.4697 0.0756 0.111 Uiso 1 calc R
C14 C 0.89646(18) 0.62112(17) 0.6808(2) 0.0510(7) Uani 1 d .
C15 C 0.9458(2) 0.57603(19) 0.7457(3) 0.0722(11) Uani 1 d .
H15 H 0.9927 0.6015 0.7541 0.087 Uiso 1 calc R
H15A H 0.9545 0.5276 0.7180 0.087 Uiso 1 calc R
H15B H 0.9217 0.5702 0.8065 0.087 Uiso 1 calc R
N9 N 0.7298(2) 0.4934(3) 0.8878(3) 0.1052(13) Uani 1 d .
O7 O 0.7370(3) 0.3884(3) 0.7882(5) 0.179(2) Uani 1 d .
C16 C 0.7406(4) 0.5773(3) 0.8952(4) 0.133(2) Uani 1 d .
H16 H 0.7467 0.5910 0.9610 0.160 Uiso 1 calc R
H16A H 0.6976 0.6024 0.8693 0.160 Uiso 1 calc R
H16B H 0.7845 0.5916 0.8601 0.160 Uiso 1 calc R
C17 C 0.6947(4) 0.4578(5) 0.9719(5) 0.172(3) Uani 1 d .
H17 H 0.6857 0.4950 1.0201 0.206 Uiso 1 calc R
H17A H 0.7275 0.4199 0.9968 0.206 Uiso 1 calc R
H17B H 0.6479 0.4353 0.9535 0.206 Uiso 1 calc R
C18 C 0.7504(3) 0.4609(3) 0.8043(5) 0.1151(19) Uani 1 d .
H18 H 0.7742 0.4895 0.7578 0.138 Uiso 1 calc R
O1W O 0.7500 0.2500 0.3225(6) 0.170(3) Uani 1 d S
O2W O 0.7500 0.2500 0.944(2) 0.170 Uiso 0.25 d SP
O2W' O 0.6679(7) 0.2784(6) 0.8882(7) 0.170 Uiso 0.50 d P
H3 H 0.9638(19) 0.5577(18) 0.498(2) 0.065(9) Uiso 1 d .
H4 H 1.093(3) 0.567(3) 0.421(3) 0.098(15) Uiso 1 d .
H5 H 1.1171(18) 0.6311(17) 0.302(2) 0.044(9) Uiso 1 d .
H6 H 1.0297(17) 0.6990(19) 0.219(2) 0.052(9) Uiso 1 d .
H8 H 0.8810(16) 0.5007(16) 0.306(2) 0.040(8) Uiso 1 d .
H10 H 0.7736(14) 0.3502(16) 0.457(2) 0.037(7) Uiso 1 d .
H11 H 0.7306(17) 0.4564(16) 0.557(2) 0.042(8) Uiso 1 d .

loop_
_atom_site_aniso_label
_atom_site_aniso_U_11
_atom_site_aniso_U_22
_atom_site_aniso_U_33
_atom_site_aniso_U_23
_atom_site_aniso_U_13
_atom_site_aniso_U_12
Ni1 0.0370(2) 0.0370(2) 0.0385(4) 0.000 0.000 0.000
Ni2 0.0425(2) 0.03980(19) 0.0410(3) -0.00046(14) 0.00459(14) 0.00064(13)
Ni3 0.0398(2) 0.0435(2) 0.0419(3) 0.00535(14) 0.00055(14) 0.00024(14)
O1 0.0385(9) 0.0462(10) 0.0459(12) 0.0100(8) -0.0042(8) -0.0020(8)
O2 0.0442(10) 0.0436(10) 0.0473(13) -0.0045(8) 0.0045(8) -0.0063(8)
O3 0.0585(12) 0.0582(13) 0.0540(15) -0.0112(10) 0.0147(10) -0.0017(10)
O4 0.0557(12) 0.0548(12) 0.0633(15) 0.0058(10) 0.0191(10) 0.0004(10)
O5 0.0560(12) 0.0636(13) 0.0552(15) 0.0189(11) -0.0132(10) 0.0020(10)
O6 0.0497(12) 0.0584(12) 0.0627(15) 0.0148(10) 0.0079(10) 0.0024(10)
N1 0.0356(11) 0.0431(12) 0.0524(16) -0.0055(10) 0.0056(10) 0.0028(9)
N3 0.0423(15) 0.0423(15) 0.014(2) 0.000 0.000 0.000
N2 0.0380(11) 0.0362(11) 0.0547(16) 0.0081(10) -0.0042(10) -0.0002(9)
N4 0.057(3) 0.057(3) 0.169(11) 0.000 0.000 0.000
N5 0.173(7) 0.173(7) 0.088(8) 0.000 0.000 0.000
N6 0.0513(17) 0.0513(17) 0.014(2) 0.000 0.000 0.000
N7 0.059(3) 0.059(3) 0.172(11) 0.000 0.000 0.000
N8 0.172(7) 0.172(7) 0.064(6) 0.000 0.000 0.000
C1 0.0367(12) 0.0417(13) 0.0312(16) -0.0002(10) 0.0006(10) 0.0040(10)
C2 0.0350(13) 0.0326(12) 0.0540(19) -0.0049(11) 0.0014(11) -0.0048(10)
C3 0.0441(15) 0.0416(14) 0.065(2) -0.0002(13) -0.0095(13) -0.0017(12)
C4 0.0401(16) 0.0554(18) 0.086(3) -0.0027(17) -0.0141(16) 0.0077(15)
C5 0.0337(15) 0.0527(18) 0.096(3) -0.0097(18) 0.0078(16) -0.0008(14)
C6 0.0424(15) 0.0476(16) 0.075(3) -0.0032(16) 0.0134(15) -0.0043(13)
C7 0.0358(13) 0.0376(13) 0.0494(19) 0.0019(11) -0.0042(11) -0.0005(11)
C8 0.0476(15) 0.0428(15) 0.060(2) -0.0062(13) -0.0018(14) -0.0011(12)
C9 0.0548(17) 0.0387(15) 0.085(3) -0.0109(15) -0.0153(17) 0.0058(14)
C10 0.0539(18) 0.0408(17) 0.097(3) 0.0123(16) -0.0170(18) -0.0051(14)
C11 0.0446(15) 0.0434(15) 0.067(2) 0.0127(14) -0.0039(15) -0.0026(12)
C12 0.0544(17) 0.0539(17) 0.050(2) -0.0108(14) 0.0058(14) 0.0014(14)
C13 0.090(3) 0.075(3) 0.113(4) -0.038(2) 0.028(3) 0.004(2)
C14 0.0596(18) 0.0529(16) 0.0406(19) -0.0010(13) -0.0110(14) 0.0100(14)
C15 0.082(2) 0.0501(18) 0.084(3) 0.0062(17) -0.035(2) 0.0088(17)
N9 0.082(2) 0.124(3) 0.110(4) 0.004(3) -0.001(2) -0.002(2)
O7 0.155(5) 0.132(4) 0.251(6) -0.040(4) 0.001(4) 0.016(3)
C16 0.140(5) 0.107(4) 0.153(6) -0.014(4) -0.060(4) 0.002(4)
C17 0.140(6) 0.280(10) 0.095(5) 0.020(6) 0.006(4) -0.063(6)
C18 0.128(5) 0.119(4) 0.099(4) -0.007(3) 0.013(3) 0.040(4)
O1W 0.204(7) 0.109(4) 0.196(8) 0.000 0.000 -0.021(5)

loop_
_atom_type_symbol
_atom_type_description
_atom_type_scat_dispersion_real
_atom_type_scat_dispersion_imag
_atom_type_scat_source
C C 0.0033 0.0016 'International Tables Vol C Tables 4.2.6.8 and 6.1.1.4'
H H 0.0000 0.0000 'International Tables Vol C Tables 4.2.6.8 and 6.1.1.4'
N N 0.0061 0.0033 'International Tables Vol C Tables 4.2.6.8 and 6.1.1.4'
O O 0.0106 0.0060 'International Tables Vol C Tables 4.2.6.8 and 6.1.1.4'
Ni Ni 0.3393 1.1124 'International Tables Vol C Tables 4.2.6.8 and 6.1.1.4'

loop_
_geom_angle_atom_site_label_1
_geom_angle_atom_site_label_2
_geom_angle_atom_site_label_3
_geom_angle
_geom_angle_site_symmetry_1
_geom_angle_site_symmetry_3
O1 Ni1 O1 120.87(10) 4_565 2_655
O1 Ni1 O1 75.91(5) 4_565 3_665
O1 Ni1 O1 75.91(5) 2_655 3_665
O1 Ni1 O1 75.91(5) 4_565 .
O1 Ni1 O1 75.91(4) 2_655 .
O1 Ni1 O1 120.87(10) 3_665 .
O1 Ni1 O2 167.96(6) 4_565 2_655
O1 Ni1 O2 60.40(7) 2_655 2_655
O1 Ni1 O2 93.48(7) 3_665 2_655
O1 Ni1 O2 115.05(6) . 2_655
O1 Ni1 O2 115.05(6) 4_565 .
O1 Ni1 O2 93.48(7) 2_655 .
O1 Ni1 O2 167.96(6) 3_665 .
O1 Ni1 O2 60.40(7) . .
O2 Ni1 O2 76.08(5) 2_655 .
O1 Ni1 O2 60.40(7) 4_565 4_565
O1 Ni1 O2 167.96(6) 2_655 4_565
O1 Ni1 O2 115.05(6) 3_665 4_565
O1 Ni1 O2 93.48(7) . 4_565
O2 Ni1 O2 121.25(10) 2_655 4_565
O2 Ni1 O2 76.08(5) . 4_565
O1 Ni1 O2 93.48(7) 4_565 3_665
O1 Ni1 O2 115.05(6) 2_655 3_665
O1 Ni1 O2 60.40(7) 3_665 3_665
O1 Ni1 O2 167.96(6) . 3_665
O2 Ni1 O2 76.08(5) 2_655 3_665
O2 Ni1 O2 121.25(10) . 3_665
O2 Ni1 O2 76.08(5) 4_565 3_665
O4 Ni2 O1 174.07(9) . .
O4 Ni2 O3 86.60(9) . .
O1 Ni2 O3 97.74(9) . .
O4 Ni2 N1 95.63(9) . .
O1 Ni2 N1 80.44(8) . .
O3 Ni2 N1 89.15(9) . .
O4 Ni2 O1 92.22(9) . 2_655
O1 Ni2 O1 84.14(11) . 2_655
O3 Ni2 O1 170.76(8) . 2_655
N1 Ni2 O1 100.09(8) . 2_655
O4 Ni2 N3 103.46(10) . .
O1 Ni2 N3 80.53(9) . .
O3 Ni2 N3 91.76(11) . .
N1 Ni2 N3 160.90(10) . .
O1 Ni2 N3 79.59(9) 2_655 .
O6 Ni3 O2 176.49(9) . .
O6 Ni3 N2 95.48(9) . .
O2 Ni3 N2 81.46(8) . .
O6 Ni3 O5 85.21(9) . .
O2 Ni3 O5 96.45(9) . .
N2 Ni3 O5 89.56(9) . .
O6 Ni3 O2 93.94(9) . 4_565
O2 Ni3 O2 84.81(11) . 4_565
N2 Ni3 O2 97.78(8) . 4_565
O5 Ni3 O2 172.66(9) . 4_565
O6 Ni3 N6 102.15(10) . .
O2 Ni3 N6 80.86(10) . .
N2 Ni3 N6 162.27(11) . .
O5 Ni3 N6 93.71(11) . .
O2 Ni3 N6 79.33(10) 4_565 .
C1 O1 Ni2 115.18(14) . .
C1 O1 Ni2 141.05(16) . 4_565
Ni2 O1 Ni2 97.93(9) . 4_565
C1 O1 Ni1 97.13(14) . .
Ni2 O1 Ni1 98.83(8) . .
Ni2 O1 Ni1 97.44(7) 4_565 .
C1 O2 Ni3 114.98(15) . .
C1 O2 Ni3 141.98(16) . 2_655
Ni3 O2 Ni3 97.99(9) . 2_655
C1 O2 Ni1 96.55(14) . .
Ni3 O2 Ni1 98.77(8) . .
Ni3 O2 Ni1 96.54(8) 2_655 .
C12 O3 Ni2 127.3(2) . .
C12 O4 Ni2 126.39(19) 2_655 .
C14 O5 Ni3 129.9(2) . .
C14 O6 Ni3 128.3(2) 4_565 .
C2 N1 C6 118.2(3) . .
C2 N1 Ni2 115.27(17) . .
C6 N1 Ni2 126.1(2) . .
N4 N3 Ni2 108.86(11) . 2_655
N4 N3 Ni2 108.86(11) . .
Ni2 N3 Ni2 84.00(7) 2_655 .
N4 N3 Ni2 108.86(11) . 4_565
Ni2 N3 Ni2 142.3(2) 2_655 4_565
Ni2 N3 Ni2 84.00(7) . 4_565
N4 N3 Ni2 108.86(11) . 3_665
Ni2 N3 Ni2 84.00(7) 2_655 3_665
Ni2 N3 Ni2 142.3(2) . 3_665
Ni2 N3 Ni2 84.00(7) 4_565 3_665
C7 N2 C11 118.9(3) . .
C7 N2 Ni3 114.21(17) . .
C11 N2 Ni3 126.8(2) . .
N3 N4 N5 180.000(4) . .
N7 N6 Ni3 108.68(11) . 2_655
N7 N6 Ni3 108.68(11) . .
Ni3 N6 Ni3 84.11(7) 2_655 .
N7 N6 Ni3 108.68(11) . 4_565
Ni3 N6 Ni3 142.6(2) 2_655 4_565
Ni3 N6 Ni3 84.11(7) . 4_565
N7 N6 Ni3 108.68(11) . 3_665
Ni3 N6 Ni3 84.11(7) 2_655 3_665
Ni3 N6 Ni3 142.6(2) . 3_665
Ni3 N6 Ni3 84.11(7) 4_565 3_665
N6 N7 N8 180.000(6) . .
O2 C1 O1 105.9(2) . .
O2 C1 C2 111.0(2) . .
O1 C1 C2 110.4(2) . .
O2 C1 C7 110.4(2) . .
O1 C1 C7 110.3(2) . .
C2 C1 C7 108.8(2) . .
N1 C2 C3 122.8(2) . .
N1 C2 C1 116.2(2) . .
C3 C2 C1 120.8(3) . .
C4 C3 C2 117.9(3) . .
C4 C3 H3 118.6(16) . .
C2 C3 H3 123.5(16) . .
C5 C4 C3 120.3(3) . .
C5 C4 H4 106(3) . .
C3 C4 H4 134(3) . .
C4 C5 C6 118.1(3) . .
C4 C5 H5 129(3) . .
C6 C5 H5 113(3) . .
N1 C6 C5 122.6(3) . .
N1 C6 H6 104.9(19) . .
C5 C6 H6 132.5(19) . .
N2 C7 C8 122.0(3) . .
N2 C7 C1 116.8(2) . .
C8 C7 C1 121.2(3) . .
C9 C8 C7 118.0(3) . .
C9 C8 H8 124.6(19) . .
C7 C8 H8 117.3(19) . .
C8 C9 C10 120.6(3) . .
C8 C9 H9 119.7 . .
C10 C9 H9 119.7 . .
C9 C10 C11 118.8(3) . .
C9 C10 H10 110.6(17) . .
C11 C10 H10 130.6(17) . .
N2 C11 C10 121.8(3) . .
N2 C11 H11 116.2(19) . .
C10 C11 H11 122.0(19) . .
O3 C12 O4 126.4(3) . 4_565
O3 C12 C13 116.5(3) . .
O4 C12 C13 117.1(3) 4_565 .
C12 C13 H13 109.5 . .
C12 C13 H13A 109.5 . .
H13 C13 H13A 109.5 . .
C12 C13 H13B 109.5 . .
H13 C13 H13B 109.5 . .
H13A C13 H13B 109.5 . .
O6 C14 O5 125.5(3) 2_655 .
O6 C14 C15 117.4(3) 2_655 .
O5 C14 C15 117.1(3) . .
C14 C15 H15 109.5 . .
C14 C15 H15A 109.5 . .
H15 C15 H15A 109.5 . .
C14 C15 H15B 109.5 . .
H15 C15 H15B 109.5 . .
H15A C15 H15B 109.5 . .
C18 N9 C17 128.2(6) . .
C18 N9 C16 116.6(5) . .
C17 N9 C16 115.2(5) . .
N9 C16 H16 109.5 . .
N9 C16 H16A 109.5 . .
H16 C16 H16A 109.5 . .
N9 C16 H16B 109.5 . .
H16 C16 H16B 109.5 . .
H16A C16 H16B 109.5 . .
N9 C17 H17 109.5 . .
N9 C17 H17A 109.5 . .
H17 C17 H17A 109.5 . .
N9 C17 H17B 109.5 . .
H17 C17 H17B 109.5 . .
H17A C17 H17B 109.5 . .
O7 C18 N9 120.7(6) . .
O7 C18 H18 119.6 . .
N9 C18 H18 119.6 . .
O2W O2W O2W' 117.0(10) 6_667 3_655
O2W O2W O2W' 117.0(9) 6_667 .
O2W' O2W O2W' 126.1(19) 3_655 .

loop_
_geom_bond_atom_site_label_1
_geom_bond_atom_site_label_2
_geom_bond_distance
_geom_bond_site_symmetry_2
Ni1 O1 2.227(2) 4_565
Ni1 O1 2.227(2) 2_655
Ni1 O1 2.227(2) 3_665
Ni1 O1 2.227(2) .
Ni1 O2 2.244(2) 2_655
Ni1 O2 2.244(2) .
Ni1 O2 2.244(2) 4_565
Ni1 O2 2.244(2) 3_665
Ni2 O4 2.011(2) .
Ni2 O1 2.0213(19) .
Ni2 O3 2.044(2) .
Ni2 N1 2.046(2) .
Ni2 O1 2.0676(19) 2_655
Ni2 N3 2.3048(18) .
Ni3 O6 1.994(2) .
Ni3 O2 2.0127(19) .
Ni3 N2 2.041(2) .
Ni3 O5 2.055(2) .
Ni3 O2 2.0882(19) 4_565
Ni3 N6 2.3103(18) .
O1 C1 1.412(3) .
O1 Ni2 2.0676(19) 4_565
O2 C1 1.406(3) .
O2 Ni3 2.0882(19) 2_655
O3 C12 1.239(4) .
O4 C12 1.241(4) 2_655
O5 C14 1.259(4) .
O6 C14 1.240(4) 4_565
N1 C2 1.327(4) .
N1 C6 1.350(4) .
N3 N4 1.178(12) .
N3 Ni2 2.3048(18) 2_655
N3 Ni2 2.3048(18) 4_565
N3 Ni2 2.3048(18) 3_665
N2 C7 1.330(4) .
N2 C11 1.351(4) .
N4 N5 1.230(13) .
N6 N7 1.231(12) .
N6 Ni3 2.3103(18) 2_655
N6 Ni3 2.3103(18) 4_565
N6 Ni3 2.3103(18) 3_665
N7 N8 1.262(13) .
C1 C2 1.533(4) .
C1 C7 1.539(4) .
C2 C3 1.379(4) .
C3 C4 1.383(5) .
C3 H3 1.17(3) .
C4 C5 1.367(5) .
C4 H4 0.81(5) .
C5 C6 1.376(5) .
C5 H5 0.74(3) .
C6 H6 0.92(3) .
C7 C8 1.392(4) .
C8 C9 1.370(5) .
C8 H8 0.89(3) .
C9 C10 1.362(5) .
C9 H9 0.9300 .
C10 C11 1.373(5) .
C10 H10 0.97(3) .
C11 H11 0.89(3) .
C12 O4 1.241(4) 4_565
C12 C13 1.538(5) .
C13 H13 0.9600 .
C13 H13A 0.9600 .
C13 H13B 0.9600 .
C14 O6 1.240(4) 2_655
C14 C15 1.499(4) .
C15 H15 0.9600 .
C15 H15A 0.9600 .
C15 H15B 0.9600 .
N9 C18 1.356(7) .
N9 C17 1.478(7) .
N9 C16 1.513(7) .
O7 C18 1.335(7) .
C16 H16 0.9600 .
C16 H16A 0.9600 .
C16 H16B 0.9600 .
C17 H17 0.9600 .
C17 H17A 0.9600 .
C17 H17B 0.9600 .
C18 H18 0.9300 .
O2W O2W 1.56(6) 6_667
O2W O2W' 1.739(18) 3_655
O2W O2W' 1.739(18) .
